data_4122419
loop_
_publ_author_name
'Vo, Thao T.'
'Parrish, Damon A.'
'Shreeve, Jean'ne M.'

_publ_section_title
;
 Tetranitroacetimidic Acid: A High Oxygen Oxidizer and Potential
 Replacement for Ammonium Perchlorate.
;
_journal_issue 34
_journal_name_full 'Journal of the American Chemical Society'
_journal_page_first 11934
_journal_paper_doi 10.1021/ja5074036
_journal_volume 136
_journal_year 2014
_chemical_formula_moiety 'C2 H4 N5 O6, 2(C F3 O3 S), H3 O'
_chemical_formula_sum 'C3 H4 F0.5 N6 O13 S'
_chemical_formula_weight 373.68
_chemical_name_systematic
;
 ?
;
_space_group_crystal_system triclinic
_space_group_IT_number 2
_space_group_name_Hall '-P 1'
_space_group_name_H-M_alt 'P -1'
_symmetry_space_group_name_Hall '-P 1'
_symmetry_space_group_name_H-M 'P -1'
_atom_sites_solution_hydrogens difmap
_atom_sites_solution_primary direct
_audit_creation_date 2013-12-20
_audit_creation_method
;
Olex2 1.2
(compiled 2013.12.10 svn.r2850 for OlexSys, GUI svn.r4736)
;
_cell_angle_alpha 99.062(3)
_cell_angle_beta 90.651(3)
_cell_angle_gamma 97.731(3)
_cell_formula_units_Z 2
_cell_length_a 5.8369(3)
_cell_length_b 10.0255(6)
_cell_length_c 14.6488(10)
_cell_measurement_temperature 150(2)
_cell_volume 838.36(9)
_computing_molecular_graphics 'Olex2 (Dolomanov et al., 2009)'
_computing_publication_material 'Olex2 (Dolomanov et al., 2009)'
_computing_structure_refinement 'ShelXL-2013 (Sheldrick, 2008)'
_computing_structure_solution 'ShelXS (Sheldrick, 2008)'
_diffrn_ambient_temperature 150.02
_diffrn_measured_fraction_theta_full 0.991
_diffrn_measured_fraction_theta_max 0.986
_diffrn_radiation_type MoK\a
_diffrn_radiation_wavelength 0.71073
_diffrn_reflns_av_R_equivalents 0.0322
_diffrn_reflns_av_unetI/netI 0.0458
_diffrn_reflns_Laue_measured_fraction_full 0.991
_diffrn_reflns_Laue_measured_fraction_max 0.986
_diffrn_reflns_limit_h_max 7
_diffrn_reflns_limit_h_min -7
_diffrn_reflns_limit_k_max 12
_diffrn_reflns_limit_k_min -12
_diffrn_reflns_limit_l_max 18
_diffrn_reflns_limit_l_min -18
_diffrn_reflns_number 8126
_diffrn_reflns_point_group_measured_fraction_full 0.991
_diffrn_reflns_point_group_measured_fraction_max 0.986
_diffrn_reflns_theta_full 25.242
_diffrn_reflns_theta_max 27.139
_diffrn_reflns_theta_min 2.315
_exptl_absorpt_coefficient_mu 0.271
_exptl_crystal_density_diffrn 1.480
_exptl_crystal_F_000 377
_exptl_crystal_size_max 0.884
_exptl_crystal_size_mid 0.238
_exptl_crystal_size_min 0.192
_refine_diff_density_max 0.662
_refine_diff_density_min -0.504
_refine_diff_density_rms 0.083
_refine_ls_extinction_method none
_refine_ls_goodness_of_fit_ref 1.052
_refine_ls_hydrogen_treatment constr
_refine_ls_matrix_type full
_refine_ls_number_parameters 299
_refine_ls_number_reflns 3655
_refine_ls_number_restraints 0
_refine_ls_restrained_S_all 1.052
_refine_ls_R_factor_all 0.0683
_refine_ls_R_factor_gt 0.0488
_refine_ls_shift/su_max 0.000
_refine_ls_shift/su_mean 0.000
_refine_ls_structure_factor_coef Fsqd
_refine_ls_weighting_details 'w=1/[\s^2^(Fo^2^)+(0.0579P)^2^+0.7939P] where P=(Fo^2^+2Fc^2^)/3'
_refine_ls_weighting_scheme calc
_refine_ls_wR_factor_gt 0.1127
_refine_ls_wR_factor_ref 0.1220
_reflns_Friedel_coverage 0.000
_reflns_number_gt 2838
_reflns_number_total 3655
_reflns_threshold_expression 'I > 2\s(I)'
_cod_data_source_file ja5074036_si_005.cif
_cod_data_source_block tvo1805
_cod_depositor_comments 'Adding full bibliography for 4122416--4122419.cif.'
_cod_original_formula_sum 'C3 H4 F0.50 N6 O13 S'
_cod_database_code 4122419
_shelxl_version_number 2013-3
_shelx_space_group_comment
;
The symmetry employed for this shelxl refinement is uniquely defined
by the following loop, which should always be used as a source of
symmetry information in preference to the above space-group names.
They are only intended as comments.
;
_shelx_estimated_absorpt_t_max 0.950
_shelx_estimated_absorpt_t_min 0.796
_olex2_refinement_description
;
;

loop_
_space_group_symop_operation_xyz
'x, y, z'
'-x, -y, -z'

loop_
_atom_site_label
_atom_site_type_symbol
_atom_site_fract_x
_atom_site_fract_y
_atom_site_fract_z
_atom_site_U_iso_or_equiv
_atom_site_adp_type
_atom_site_occupancy
_atom_site_site_symmetry_order
_atom_site_calc_flag
O1 O 0.3495(4) 0.5570(3) 0.45208(17) 0.0379(6) Uani 1 1 d
O2 O 0.0302(4) 0.6151(2) 0.40354(16) 0.0296(5) Uani 1 1 d
O3 O 0.6817(4) 0.7890(3) 0.2962(2) 0.0397(6) Uani 1 1 d
O4 O 0.4744(4) 0.8353(3) 0.41690(17) 0.0374(6) Uani 1 1 d
O5 O 0.0374(3) 0.5837(2) 0.20896(15) 0.0244(5) Uani 1 1 d
O6 O 0.1726(4) 0.7993(2) 0.25172(16) 0.0280(5) Uani 1 1 d
N1 N 0.4895(5) 0.5147(3) 0.1701(2) 0.0250(6) Uani 1 1 d
H1A H 0.433(7) 0.566(4) 0.137(3) 0.039(11) Uiso 1 1 d
H1B H 0.564(8) 0.462(5) 0.143(3) 0.048(13) Uiso 1 1 d
N2 N 0.6070(4) 0.4624(3) 0.3079(2) 0.0259(6) Uani 1 1 d
H2A H 0.594(6) 0.465(4) 0.370(3) 0.028(10) Uiso 1 1 d
H2B H 0.679(8) 0.404(5) 0.281(3) 0.055(14) Uiso 1 1 d
N3 N 0.2302(4) 0.5975(3) 0.39621(18) 0.0248(6) Uani 1 1 d
N4 N 0.5218(4) 0.7671(3) 0.34629(19) 0.0247(6) Uani 1 1 d
N5 N 0.1700(4) 0.6781(3) 0.25049(17) 0.0193(5) Uani 1 1 d
C1 C 0.3544(5) 0.6366(3) 0.3113(2) 0.0197(6) Uani 1 1 d
C2 C 0.4871(5) 0.5280(3) 0.2588(2) 0.0196(6) Uani 1 1 d
S2 S 0.92544(12) -0.19220(8) -0.28245(5) 0.02176(19) Uani 1 1 d
F4 F 0.8886(6) -0.0191(3) -0.39543(17) 0.0719(9) Uani 1 1 d
F5 F 1.1577(6) -0.1434(3) -0.4258(2) 0.0741(9) Uani 1 1 d
F6 F 0.8024(5) -0.2305(3) -0.45583(16) 0.0644(8) Uani 1 1 d
O10 O 0.6835(4) -0.1903(3) -0.26237(18) 0.0362(6) Uani 1 1 d
O11 O 1.0754(4) -0.0882(2) -0.22422(17) 0.0319(5) Uani 1 1 d
O12 O 0.9902(4) -0.3271(2) -0.29757(17) 0.0322(5) Uani 1 1 d
C4 C 0.9447(8) -0.1424(4) -0.3964(3) 0.0425(10) Uani 1 1 d
S1 S 0.76990(11) 0.24449(7) 0.00816(5) 0.01735(18) Uani 1 1 d
F1 F 1.1699(3) 0.39032(19) -0.00443(15) 0.0337(5) Uani 1 1 d
F2 F 1.1872(3) 0.2132(2) 0.05947(14) 0.0330(5) Uani 1 1 d
F3 F 1.1306(3) 0.1920(2) -0.08749(13) 0.0323(5) Uani 1 1 d
O7 O 0.7476(4) 0.3105(2) 0.10146(15) 0.0256(5) Uani 1 1 d
O8 O 0.6832(3) 0.3108(2) -0.06242(15) 0.0250(5) Uani 1 1 d
O9 O 0.6997(4) 0.0982(2) -0.00595(15) 0.0245(5) Uani 1 1 d
C3 C 1.0834(5) 0.2599(3) -0.0072(2) 0.0206(6) Uani 1 1 d
O13 O 0.5016(4) -0.0048(2) -0.16616(18) 0.0256(5) Uani 1 1 d
H13A H 0.545(9) 0.024(5) -0.108(4) 0.067(16) Uiso 1 1 d
H13B H 0.574(9) -0.072(5) -0.201(3) 0.064(15) Uiso 1 1 d
H13C H 0.362(9) -0.038(5) -0.175(3) 0.048(13) Uiso 1 1 d

loop_
_atom_site_aniso_label
_atom_site_aniso_U_11
_atom_site_aniso_U_22
_atom_site_aniso_U_33
_atom_site_aniso_U_23
_atom_site_aniso_U_13
_atom_site_aniso_U_12
O1 0.0347(14) 0.0533(17) 0.0323(13) 0.0203(12) -0.0008(11) 0.0145(12)
O2 0.0184(11) 0.0385(14) 0.0320(12) 0.0043(10) 0.0071(9) 0.0052(10)
O3 0.0205(12) 0.0312(14) 0.0642(18) 0.0020(12) 0.0147(12) -0.0024(10)
O4 0.0332(13) 0.0383(15) 0.0354(13) -0.0077(11) -0.0036(11) 0.0025(11)
O5 0.0133(10) 0.0297(12) 0.0293(11) 0.0046(10) -0.0020(9) 0.0000(9)
O6 0.0272(12) 0.0226(12) 0.0368(13) 0.0068(10) 0.0012(10) 0.0107(9)
N1 0.0212(13) 0.0258(15) 0.0295(15) 0.0025(12) 0.0013(11) 0.0110(11)
N2 0.0155(12) 0.0249(15) 0.0400(17) 0.0099(13) 0.0002(12) 0.0064(11)
N3 0.0195(13) 0.0292(15) 0.0257(13) 0.0053(11) 0.0018(11) 0.0020(11)
N4 0.0159(12) 0.0238(14) 0.0338(15) 0.0029(12) -0.0033(11) 0.0023(10)
N5 0.0112(11) 0.0260(14) 0.0223(12) 0.0057(10) 0.0029(9) 0.0060(10)
C1 0.0116(13) 0.0247(16) 0.0241(15) 0.0061(12) 0.0003(11) 0.0051(11)
C2 0.0089(12) 0.0187(15) 0.0317(16) 0.0065(12) 0.0000(11) 0.0009(10)
S2 0.0149(3) 0.0249(4) 0.0259(4) 0.0027(3) -0.0005(3) 0.0060(3)
F4 0.140(3) 0.0472(15) 0.0402(14) 0.0135(12) 0.0000(15) 0.0468(17)
F5 0.086(2) 0.080(2) 0.0643(17) 0.0242(16) 0.0492(16) 0.0203(17)
F6 0.098(2) 0.0621(17) 0.0343(13) -0.0092(12) -0.0197(13) 0.0371(16)
O10 0.0123(10) 0.0393(15) 0.0509(15) -0.0098(12) 0.0032(10) 0.0014(10)
O11 0.0215(11) 0.0318(13) 0.0410(13) 0.0043(11) -0.0067(10) 0.0006(10)
O12 0.0346(13) 0.0252(13) 0.0393(13) 0.0045(10) -0.0031(11) 0.0139(10)
C4 0.066(3) 0.037(2) 0.0295(19) 0.0057(16) 0.0050(18) 0.023(2)
S1 0.0097(3) 0.0179(4) 0.0246(4) 0.0040(3) 0.0016(3) 0.0019(3)
F1 0.0185(9) 0.0233(10) 0.0583(13) 0.0104(9) 0.0000(9) -0.0051(7)
F2 0.0177(9) 0.0450(12) 0.0405(11) 0.0152(9) -0.0007(8) 0.0094(8)
F3 0.0184(9) 0.0434(12) 0.0342(10) -0.0002(9) 0.0073(8) 0.0080(8)
O7 0.0178(10) 0.0296(12) 0.0291(12) 0.0006(9) 0.0015(9) 0.0071(9)
O8 0.0157(10) 0.0291(12) 0.0321(12) 0.0090(10) 0.0012(9) 0.0053(9)
O9 0.0159(10) 0.0212(11) 0.0351(12) 0.0035(9) 0.0008(9) -0.0012(8)
C3 0.0119(13) 0.0230(16) 0.0271(15) 0.0056(12) 0.0000(11) 0.0016(11)
O13 0.0160(11) 0.0249(12) 0.0337(14) 0.0007(10) 0.0006(10) -0.0007(9)

loop_
_atom_type_symbol
_atom_type_description
_atom_type_scat_dispersion_real
_atom_type_scat_dispersion_imag
_atom_type_scat_source
C C 0.0033 0.0016 'International Tables Vol C Tables 4.2.6.8 and 6.1.1.4'
H H 0.0000 0.0000 'International Tables Vol C Tables 4.2.6.8 and 6.1.1.4'
N N 0.0061 0.0033 'International Tables Vol C Tables 4.2.6.8 and 6.1.1.4'
O O 0.0106 0.0060 'International Tables Vol C Tables 4.2.6.8 and 6.1.1.4'
S S 0.1246 0.1234 'International Tables Vol C Tables 4.2.6.8 and 6.1.1.4'
F F 0.0171 0.0103 'International Tables Vol C Tables 4.2.6.8 and 6.1.1.4'

loop_
_geom_angle_atom_site_label_1
_geom_angle_atom_site_label_2
_geom_angle_atom_site_label_3
_geom_angle
H1A N1 H1B 115(4)
C2 N1 H1A 125(3)
C2 N1 H1B 119(3)
H2A N2 H2B 116(4)
C2 N2 H2A 124(2)
C2 N2 H2B 119(3)
O1 N3 C1 115.4(2)
O2 N3 O1 126.8(3)
O2 N3 C1 117.7(2)
O3 N4 C1 114.3(2)
O4 N4 O3 128.8(3)
O4 N4 C1 116.8(3)
O5 N5 C1 114.8(2)
O6 N5 O5 129.0(2)
O6 N5 C1 116.3(2)
N3 C1 N4 105.8(2)
N3 C1 N5 105.8(2)
N3 C1 C2 115.6(2)
N5 C1 N4 106.4(2)
N5 C1 C2 112.8(2)
C2 C1 N4 109.9(2)
N1 C2 N2 123.8(3)
N1 C2 C1 118.6(3)
N2 C2 C1 117.3(3)
O10 S2 C4 102.99(18)
O11 S2 O10 113.06(14)
O11 S2 O12 117.41(14)
O11 S2 C4 104.67(18)
O12 S2 O10 113.35(15)
O12 S2 C4 103.25(16)
F4 C4 S2 111.5(3)
F4 C4 F5 108.4(4)
F4 C4 F6 108.7(3)
F5 C4 S2 110.2(3)
F5 C4 F6 108.4(3)
F6 C4 S2 109.6(3)
O7 S1 O9 113.92(14)
O7 S1 C3 104.07(13)
O8 S1 O7 115.24(13)
O8 S1 O9 113.81(13)
O8 S1 C3 104.84(13)
O9 S1 C3 103.14(13)
F1 C3 S1 109.9(2)
F2 C3 S1 110.8(2)
F2 C3 F1 108.1(2)
F3 C3 S1 110.72(19)
F3 C3 F1 108.2(2)
F3 C3 F2 109.0(2)
H13A O13 H13B 120(4)
H13A O13 H13C 115(4)
H13B O13 H13C 102(4)

loop_
_geom_bond_atom_site_label_1
_geom_bond_atom_site_label_2
_geom_bond_distance
O1 N3 1.220(3)
O2 N3 1.207(3)
O3 N4 1.212(4)
O4 N4 1.204(4)
O5 N5 1.215(3)
O6 N5 1.210(3)
N1 H1A 0.85(4)
N1 H1B 0.79(5)
N1 C2 1.285(4)
N2 H2A 0.91(4)
N2 H2B 0.82(5)
N2 C2 1.305(4)
N3 C1 1.525(4)
N4 C1 1.538(4)
N5 C1 1.530(4)
C1 C2 1.534(4)
S2 O10 1.448(2)
S2 O11 1.428(2)
S2 O12 1.437(2)
S2 C4 1.816(4)
F4 C4 1.319(4)
F5 C4 1.321(5)
F6 C4 1.331(5)
S1 O7 1.437(2)
S1 O8 1.436(2)
S1 O9 1.450(2)
S1 C3 1.835(3)
F1 C3 1.331(4)
F2 C3 1.322(3)
F3 C3 1.315(3)
O13 H13A 0.88(5)
O13 H13B 0.93(5)
O13 H13C 0.84(5)

loop_
_geom_torsion_atom_site_label_1
_geom_torsion_atom_site_label_2
_geom_torsion_atom_site_label_3
_geom_torsion_atom_site_label_4
_geom_torsion
O1 N3 C1 N4 -69.6(3)
O1 N3 C1 N5 177.8(3)
O1 N3 C1 C2 52.3(4)
O2 N3 C1 N4 107.2(3)
O2 N3 C1 N5 -5.4(4)
O2 N3 C1 C2 -130.9(3)
O3 N4 C1 N3 158.3(3)
O3 N4 C1 N5 -89.5(3)
O3 N4 C1 C2 32.9(3)
O4 N4 C1 N3 -24.0(3)
O4 N4 C1 N5 88.2(3)
O4 N4 C1 C2 -149.4(3)
O5 N5 C1 N3 -75.4(3)
O5 N5 C1 N4 172.4(2)
O5 N5 C1 C2 51.8(3)
O6 N5 C1 N3 103.0(3)
O6 N5 C1 N4 -9.1(3)
O6 N5 C1 C2 -129.7(3)
N3 C1 C2 N1 143.4(3)
N3 C1 C2 N2 -42.1(4)
N4 C1 C2 N1 -96.9(3)
N4 C1 C2 N2 77.5(3)
N5 C1 C2 N1 21.5(4)
N5 C1 C2 N2 -164.0(3)
O10 S2 C4 F4 61.4(4)
O10 S2 C4 F5 -178.2(3)
O10 S2 C4 F6 -59.0(3)
O11 S2 C4 F4 -57.0(4)
O11 S2 C4 F5 63.4(3)
O11 S2 C4 F6 -177.4(2)
O12 S2 C4 F4 179.6(3)
O12 S2 C4 F5 -60.0(3)
O12 S2 C4 F6 59.2(3)
O7 S1 C3 F1 -66.5(2)
O7 S1 C3 F2 52.9(2)
O7 S1 C3 F3 174.0(2)
O8 S1 C3 F1 55.0(2)
O8 S1 C3 F2 174.3(2)
O8 S1 C3 F3 -64.6(2)
O9 S1 C3 F1 174.3(2)
O9 S1 C3 F2 -66.3(2)
O9 S1 C3 F3 54.8(2)
